data_4336626
loop_
_publ_author_name
'Mei Wang'
'Thomas Weyherm\"uller'
'Jason England'
'Karl Wieghardt'

_publ_section_title
;
 Molecular and Electronic Structures of Six-Coordinate "Low-Valent"
 [M(Mebpy)3]0 (M = Ti, V, Cr, Mo) and [M(tpy)2]0 (M = Ti, V, Cr), and
 Seven-Coordinate [MoF(Mebpy)3](PF6) and [MX(tpy)2](PF6) (M = Mo, X = Cl
 and M = W, X = F)
;
_journal_name_full 'Inorganic Chemistry'
_journal_page_first 12763
_journal_page_last 12776
_journal_paper_doi 10.1021/ic402037e
_journal_volume 52
_journal_year 2013
_chemical_formula_sum 'C36 H36 N6 Ti'
_chemical_formula_weight 600.61
_chemical_name_systematic
;
 ?
;
_space_group_crystal_system monoclinic
_space_group_IT_number 14
_space_group_name_Hall '-P 2yn'
_space_group_name_H-M_alt 'P 1 21/n 1'
_symmetry_space_group_name_Hall '-P 2yn'
_symmetry_space_group_name_H-M 'P 1 21/n 1'
_atom_sites_solution_hydrogens geom
_audit_block_code WGT-WM-016-02
_audit_creation_date 2013-04-24
_audit_creation_method SHELXL-2013
_cell_angle_alpha 90
_cell_angle_beta 109.727(3)
_cell_angle_gamma 90
_cell_formula_units_Z 4
_cell_length_a 11.763(2)
_cell_length_b 18.532(4)
_cell_length_c 14.613(3)
_cell_measurement_reflns_used 9971
_cell_measurement_temperature 100(2)
_cell_measurement_theta_max 25.0205
_cell_measurement_theta_min 2.2237
_cell_volume 2998.6(10)
_computing_cell_refinement 'SAINT software (Bruker AXS, 2004)'
_computing_data_collection 'APEX2 (Bruker AXS, 2008)'
_computing_data_reduction 'SAINT software (Bruker AXS, 2004)'
_computing_structure_refinement 'SHELXL-2013 (Sheldrick, 2013)'
_computing_structure_solution 'SHELXS-97 (G. M. Sheldrick, 2008)'
_diffrn_ambient_temperature 100(2)
_diffrn_detector_area_resol_mean 66.67
_diffrn_measured_fraction_theta_full 0.966
_diffrn_measured_fraction_theta_max 0.984
_diffrn_measurement_device_type 'Bruker-AXS Kappa Mach3 APEX-II'
_diffrn_measurement_method 'CCD \f- and \w-scans'
_diffrn_radiation_monochromator 'Incoatec Helios mirrors'
_diffrn_radiation_source '0.2 x 2mm^2^ focus rotating anode'
_diffrn_radiation_type MoK\a
_diffrn_radiation_wavelength 0.71073
_diffrn_reflns_av_R_equivalents 0.0692
_diffrn_reflns_av_unetI/netI 0.0425
_diffrn_reflns_Laue_measured_fraction_full 0.966
_diffrn_reflns_Laue_measured_fraction_max 0.984
_diffrn_reflns_limit_h_max 13
_diffrn_reflns_limit_h_min -13
_diffrn_reflns_limit_k_max 22
_diffrn_reflns_limit_k_min -22
_diffrn_reflns_limit_l_max 17
_diffrn_reflns_limit_l_min -17
_diffrn_reflns_number 36590
_diffrn_reflns_point_group_measured_fraction_full 0.966
_diffrn_reflns_point_group_measured_fraction_max 0.984
_diffrn_reflns_theta_full 25.242
_diffrn_reflns_theta_max 25.069
_diffrn_reflns_theta_min 1.844
_exptl_absorpt_coefficient_mu 0.322
_exptl_absorpt_correction_T_max 0.98003
_exptl_absorpt_correction_T_min 0.91014
_exptl_absorpt_correction_type gaussian
_exptl_absorpt_process_details 'SADABS (Bruker AXS, 2008)'
_exptl_crystal_colour black
_exptl_crystal_density_diffrn 1.330
_exptl_crystal_description needle
_exptl_crystal_F_000 1264
_exptl_crystal_size_max 0.36
_exptl_crystal_size_mid 0.08
_exptl_crystal_size_min 0.07
_refine_diff_density_max 1.311
_refine_diff_density_min -1.022
_refine_diff_density_rms 0.102
_refine_ls_extinction_method none
_refine_ls_goodness_of_fit_ref 1.124
_refine_ls_hydrogen_treatment constr
_refine_ls_matrix_type full
_refine_ls_number_parameters 394
_refine_ls_number_reflns 5236
_refine_ls_number_restraints 0
_refine_ls_restrained_S_all 1.124
_refine_ls_R_factor_all 0.0958
_refine_ls_R_factor_gt 0.0857
_refine_ls_shift/su_max 0.000
_refine_ls_shift/su_mean 0.000
_refine_ls_structure_factor_coef Fsqd
_refine_ls_weighting_details
;
 w=1/[\s^2^(Fo^2^)+(0.1033P)^2^+11.3205P]
 where P=(Fo^2^+2Fc^2^)/3
;
_refine_ls_weighting_scheme calc
_refine_ls_wR_factor_gt 0.2419
_refine_ls_wR_factor_ref 0.2507
_reflns_Friedel_coverage 0.000
_reflns_number_gt 4399
_reflns_number_total 5236
_reflns_threshold_expression 'I > 2\s(I)'
_cod_data_source_file ic402037e_si_002_1.cif
_cod_data_source_block 1
_cod_database_code 4336626
_shelx_space_group_comment
;
The symmetry employed for this shelxl refinement is uniquely defined
by the following loop, which should always be used as a source of
symmetry information in preference to the above space-group names.
They are only intended as comments.
;
_shelxl_version_number 2013-2

loop_
_space_group_symop_operation_xyz
'x, y, z'
'-x+1/2, y+1/2, -z+1/2'
'-x, -y, -z'
'x-1/2, -y-1/2, z-1/2'

loop_
_atom_site_label
_atom_site_type_symbol
_atom_site_fract_x
_atom_site_fract_y
_atom_site_fract_z
_atom_site_U_iso_or_equiv
_atom_site_adp_type
_atom_site_occupancy
_atom_site_site_symmetry_order
_atom_site_calc_flag
_atom_site_refinement_flags_posn
_atom_site_refinement_flags_adp
Ti1 Ti 0.22478(8) 0.25131(4) 0.49083(5) 0.0276(3) Uani 1 1 d . .
N1 N 0.3417(3) 0.1630(2) 0.5372(2) 0.0270(8) Uani 1 1 d . .
C2 C 0.4640(4) 0.1675(3) 0.5888(3) 0.0310(10) Uani 1 1 d . .
H2 H 0.5001 0.2140 0.6001 0.037 Uiso 1 1 calc R U
C3 C 0.5358(4) 0.1092(3) 0.6244(3) 0.0327(10) Uani 1 1 d . .
H3 H 0.6190 0.1161 0.6603 0.039 Uiso 1 1 calc R U
C4 C 0.4886(4) 0.0389(3) 0.6086(3) 0.0326(10) Uani 1 1 d . .
C5 C 0.3664(5) 0.0328(3) 0.5534(3) 0.0339(11) Uani 1 1 d . .
H5 H 0.3307 -0.0137 0.5399 0.041 Uiso 1 1 calc R U
C6 C 0.2951(4) 0.0942(2) 0.5172(3) 0.0252(9) Uani 1 1 d . .
C7 C 0.1693(4) 0.0929(2) 0.4609(3) 0.0297(10) Uani 1 1 d . .
C8 C 0.0992(4) 0.0300(2) 0.4279(3) 0.0296(10) Uani 1 1 d . .
H8 H 0.1378 -0.0158 0.4400 0.036 Uiso 1 1 calc R U
C9 C -0.0229(4) 0.0331(3) 0.3791(3) 0.0286(10) Uani 1 1 d . .
C10 C -0.0770(4) 0.1019(2) 0.3634(3) 0.0306(10) Uani 1 1 d . .
H10 H -0.1617 0.1064 0.3316 0.037 Uiso 1 1 calc R U
C11 C -0.0079(4) 0.1621(3) 0.3941(3) 0.0300(10) Uani 1 1 d . .
H11 H -0.0467 0.2077 0.3820 0.036 Uiso 1 1 calc R U
N12 N 0.1147(4) 0.1604(2) 0.4413(3) 0.0297(8) Uani 1 1 d . .
C13 C 0.5644(5) -0.0254(3) 0.6516(4) 0.0438(13) Uani 1 1 d . .
H13A H 0.5687 -0.0313 0.7194 0.066 Uiso 1 1 calc R U
H13B H 0.6459 -0.0186 0.6492 0.066 Uiso 1 1 calc R U
H13C H 0.5282 -0.0686 0.6146 0.066 Uiso 1 1 calc R U
C14 C -0.0969(4) -0.0339(3) 0.3425(3) 0.0354(11) Uani 1 1 d . .
H14A H -0.0949 -0.0461 0.2778 0.053 Uiso 1 1 calc R U
H14B H -0.1806 -0.0252 0.3387 0.053 Uiso 1 1 calc R U
H14C H -0.0634 -0.0739 0.3873 0.053 Uiso 1 1 calc R U
N21 N 0.1843(4) 0.2606(2) 0.6205(3) 0.0293(9) Uani 1 1 d . .
C22 C 0.2386(4) 0.2224(3) 0.7043(3) 0.0321(10) Uani 1 1 d . .
H22 H 0.2971 0.1872 0.7038 0.039 Uiso 1 1 calc R U
C23 C 0.2140(4) 0.2317(3) 0.7886(3) 0.0325(11) Uani 1 1 d . .
H23 H 0.2551 0.2037 0.8444 0.039 Uiso 1 1 calc R U
C24 C 0.1270(4) 0.2832(3) 0.7923(3) 0.0321(10) Uani 1 1 d . .
C25 C 0.0703(4) 0.3216(2) 0.7088(3) 0.0300(10) Uani 1 1 d . .
H25 H 0.0110 0.3563 0.7088 0.036 Uiso 1 1 calc R U
C26 C 0.0978(4) 0.3107(2) 0.6229(3) 0.0291(10) Uani 1 1 d . .
C27 C 0.0401(4) 0.3471(2) 0.5322(3) 0.0285(10) Uani 1 1 d . .
C28 C -0.0495(4) 0.4002(2) 0.5159(3) 0.0294(10) Uani 1 1 d . .
H28 H -0.0783 0.4127 0.5672 0.035 Uiso 1 1 calc R U
C29 C -0.0969(4) 0.4350(2) 0.4278(3) 0.0294(10) Uani 1 1 d . .
C30 C -0.0504(4) 0.4148(2) 0.3534(3) 0.0308(10) Uani 1 1 d . .
H30 H -0.0803 0.4369 0.2912 0.037 Uiso 1 1 calc R U
C31 C 0.0372(5) 0.3636(2) 0.3719(3) 0.0333(11) Uani 1 1 d . .
H31 H 0.0676 0.3518 0.3212 0.040 Uiso 1 1 calc R U
N32 N 0.0847(3) 0.32812(19) 0.4585(3) 0.0278(8) Uani 1 1 d . .
C33 C 0.0987(5) 0.2949(3) 0.8847(3) 0.0399(12) Uani 1 1 d . .
H33A H 0.1511 0.3329 0.9234 0.060 Uiso 1 1 calc R U
H33B H 0.1125 0.2500 0.9223 0.060 Uiso 1 1 calc R U
H33C H 0.0140 0.3095 0.8683 0.060 Uiso 1 1 calc R U
C34 C -0.1925(4) 0.4922(3) 0.4103(3) 0.0342(11) Uani 1 1 d . .
H34A H -0.2723 0.4695 0.3907 0.051 Uiso 1 1 calc R U
H34B H -0.1881 0.5247 0.3586 0.051 Uiso 1 1 calc R U
H34C H -0.1792 0.5199 0.4702 0.051 Uiso 1 1 calc R U
N41 N 0.3624(4) 0.32881(19) 0.5306(2) 0.0296(9) Uani 1 1 d . .
C42 C 0.4107(4) 0.3594(2) 0.6211(3) 0.0309(10) Uani 1 1 d . .
H42 H 0.3740 0.3481 0.6681 0.037 Uiso 1 1 calc R U
C43 C 0.5073(4) 0.4047(2) 0.6480(3) 0.0325(11) Uani 1 1 d . .
H43 H 0.5359 0.4240 0.7120 0.039 Uiso 1 1 calc R U
C44 C 0.5650(4) 0.4230(3) 0.5807(3) 0.0322(10) Uani 1 1 d . .
C45 C 0.5166(4) 0.3953(3) 0.4882(3) 0.0322(10) Uani 1 1 d . .
H45 H 0.5522 0.4076 0.4407 0.039 Uiso 1 1 calc R U
C46 C 0.4148(4) 0.3489(2) 0.4622(3) 0.0290(10) Uani 1 1 d . .
C47 C 0.3595(4) 0.3172(2) 0.3685(3) 0.0284(10) Uani 1 1 d . .
C48 C 0.3922(4) 0.3309(2) 0.2856(3) 0.0300(10) Uani 1 1 d . .
H48 H 0.4529 0.3657 0.2894 0.036 Uiso 1 1 calc R U
C49 C 0.3380(4) 0.2948(2) 0.1991(3) 0.0302(10) Uani 1 1 d . .
C50 C 0.2497(4) 0.2428(2) 0.1974(3) 0.0302(10) Uani 1 1 d . .
H50 H 0.2116 0.2157 0.1400 0.036 Uiso 1 1 calc R U
C51 C 0.2192(4) 0.2316(3) 0.2782(3) 0.0307(10) Uani 1 1 d . .
H51 H 0.1592 0.1963 0.2747 0.037 Uiso 1 1 calc R U
N52 N 0.2693(4) 0.2677(2) 0.3643(3) 0.0290(8) Uani 1 1 d . .
C53 C 0.6771(5) 0.4691(3) 0.6115(4) 0.0421(12) Uani 1 1 d . .
H53A H 0.7476 0.4391 0.6445 0.063 Uiso 1 1 calc R U
H53B H 0.6692 0.5068 0.6561 0.063 Uiso 1 1 calc R U
H53C H 0.6874 0.4916 0.5541 0.063 Uiso 1 1 calc R U
C54 C 0.3699(5) 0.3100(3) 0.1098(3) 0.0357(11) Uani 1 1 d . .
H54A H 0.3189 0.3492 0.0728 0.054 Uiso 1 1 calc R U
H54B H 0.3566 0.2665 0.0694 0.054 Uiso 1 1 calc R U
H54C H 0.4550 0.3242 0.1289 0.054 Uiso 1 1 calc R U

loop_
_atom_site_aniso_label
_atom_site_aniso_U_11
_atom_site_aniso_U_22
_atom_site_aniso_U_33
_atom_site_aniso_U_23
_atom_site_aniso_U_13
_atom_site_aniso_U_12
Ti1 0.0318(5) 0.0296(5) 0.0228(5) 0.0001(3) 0.0110(4) -0.0003(3)
N1 0.021(2) 0.036(2) 0.0245(18) -0.0007(15) 0.0086(15) -0.0022(15)
C2 0.031(3) 0.036(2) 0.029(2) -0.0041(18) 0.0148(19) -0.004(2)
C3 0.030(3) 0.045(3) 0.023(2) -0.0042(19) 0.0098(19) -0.007(2)
C4 0.030(3) 0.042(3) 0.024(2) -0.0005(18) 0.0077(19) -0.002(2)
C5 0.038(3) 0.034(2) 0.028(2) -0.0007(18) 0.008(2) -0.005(2)
C6 0.014(2) 0.036(2) 0.025(2) -0.0005(17) 0.0064(16) -0.0009(17)
C7 0.035(3) 0.034(2) 0.023(2) 0.0005(17) 0.0138(19) -0.0023(19)
C8 0.024(2) 0.036(2) 0.026(2) 0.0017(18) 0.0062(18) -0.0022(19)
C9 0.024(2) 0.043(3) 0.020(2) 0.0009(17) 0.0075(17) -0.0054(19)
C10 0.027(3) 0.043(3) 0.020(2) 0.0021(18) 0.0048(17) -0.002(2)
C11 0.027(3) 0.041(3) 0.022(2) 0.0037(18) 0.0075(18) 0.003(2)
N12 0.035(2) 0.032(2) 0.0227(18) 0.0004(15) 0.0105(16) -0.0016(17)
C13 0.036(3) 0.048(3) 0.038(3) 0.007(2) 0.001(2) -0.005(2)
C14 0.028(3) 0.045(3) 0.029(2) -0.004(2) 0.0047(19) -0.006(2)
N21 0.032(2) 0.032(2) 0.0250(19) 0.0025(15) 0.0112(17) -0.0017(16)
C22 0.033(3) 0.034(2) 0.030(2) 0.0044(19) 0.010(2) 0.001(2)
C23 0.034(3) 0.036(2) 0.023(2) 0.0042(18) 0.0051(19) -0.001(2)
C24 0.034(3) 0.037(2) 0.024(2) -0.0002(18) 0.0083(19) -0.006(2)
C25 0.029(3) 0.035(2) 0.024(2) 0.0002(18) 0.0075(18) 0.0019(19)
C26 0.032(3) 0.030(2) 0.025(2) -0.0011(17) 0.0095(18) -0.0018(19)
C27 0.031(3) 0.034(2) 0.020(2) -0.0003(17) 0.0086(18) -0.0012(19)
C28 0.028(3) 0.036(2) 0.024(2) 0.0005(18) 0.0086(18) -0.0008(19)
C29 0.025(2) 0.033(2) 0.026(2) 0.0018(18) 0.0034(18) -0.0026(19)
C30 0.033(3) 0.035(2) 0.020(2) 0.0018(17) 0.0037(18) -0.002(2)
C31 0.047(3) 0.034(2) 0.020(2) -0.0005(17) 0.012(2) -0.004(2)
N32 0.029(2) 0.0299(19) 0.0241(18) 0.0006(14) 0.0086(15) 0.0004(16)
C33 0.051(3) 0.045(3) 0.020(2) -0.0008(19) 0.008(2) 0.000(2)
C34 0.023(2) 0.044(3) 0.032(2) 0.006(2) 0.0045(19) 0.001(2)
N41 0.040(2) 0.0290(19) 0.0202(17) -0.0003(14) 0.0108(16) 0.0009(16)
C42 0.034(3) 0.035(2) 0.022(2) -0.0012(18) 0.0071(18) 0.003(2)
C43 0.039(3) 0.035(2) 0.020(2) -0.0020(17) 0.0052(19) 0.006(2)
C44 0.027(3) 0.036(2) 0.028(2) -0.0011(18) 0.0017(19) 0.0045(19)
C45 0.032(3) 0.040(2) 0.024(2) -0.0017(18) 0.0088(19) -0.002(2)
C46 0.030(3) 0.032(2) 0.025(2) 0.0005(17) 0.0088(18) 0.0018(19)
C47 0.028(3) 0.031(2) 0.025(2) -0.0021(17) 0.0079(18) -0.0019(18)
C48 0.025(2) 0.037(2) 0.026(2) -0.0010(18) 0.0063(18) -0.0047(19)
C49 0.026(3) 0.039(2) 0.023(2) 0.0001(18) 0.0051(18) 0.0045(19)
C50 0.029(3) 0.035(2) 0.024(2) -0.0052(17) 0.0039(19) -0.0007(19)
C51 0.025(3) 0.039(2) 0.025(2) -0.0057(18) 0.0038(18) -0.0033(19)
N52 0.029(2) 0.0335(19) 0.0247(19) -0.0025(15) 0.0093(16) -0.0021(16)
C53 0.028(3) 0.059(3) 0.032(3) -0.011(2) 0.000(2) -0.006(2)
C54 0.034(3) 0.048(3) 0.023(2) 0.0010(19) 0.0056(19) -0.001(2)

loop_
_atom_type_symbol
_atom_type_description
_atom_type_scat_dispersion_real
_atom_type_scat_dispersion_imag
_atom_type_scat_source
C C 0.0033 0.0016 'International Tables Vol C Tables 4.2.6.8 and 6.1.1.4'
H H 0.0000 0.0000 'International Tables Vol C Tables 4.2.6.8 and 6.1.1.4'
N N 0.0061 0.0033 'International Tables Vol C Tables 4.2.6.8 and 6.1.1.4'
Ti Ti 0.2776 0.4457 'International Tables Vol C Tables 4.2.6.8 and 6.1.1.4'

loop_
_exptl_crystal_face_index_h
_exptl_crystal_face_index_k
_exptl_crystal_face_index_l
_exptl_crystal_face_perp_dist
-1.00 0.00 -5.00 0.1800
2.00 -2.00 5.00 0.1800
-2.00 -2.00 1.00 0.0400
2.00 2.00 -1.00 0.0400
-2.00 4.00 1.00 0.0350
2.00 -4.00 -1.00 0.0350

loop_
_geom_angle_atom_site_label_1
_geom_angle_atom_site_label_2
_geom_angle_atom_site_label_3
_geom_angle
N41 Ti1 N1 94.84(15)
N41 Ti1 N12 167.23(15)
N1 Ti1 N12 75.29(15)
N41 Ti1 N52 75.35(14)
N1 Ti1 N52 93.77(14)
N12 Ti1 N52 96.92(14)
N41 Ti1 N32 94.11(15)
N1 Ti1 N32 167.81(14)
N12 Ti1 N32 96.90(15)
N52 Ti1 N32 96.49(14)
N41 Ti1 N21 94.70(14)
N1 Ti1 N21 95.50(14)
N12 Ti1 N21 94.31(14)
N52 Ti1 N21 166.95(15)
N32 Ti1 N21 75.52(14)
C6 N1 C2 116.0(4)
C6 N1 Ti1 118.8(3)
C2 N1 Ti1 125.2(3)
C3 C2 N1 123.8(4)
C2 C3 C4 120.9(4)
C5 C4 C3 116.3(4)
C5 C4 C13 122.0(4)
C3 C4 C13 121.6(4)
C4 C5 C6 121.3(4)
N1 C6 C5 121.6(4)
N1 C6 C7 113.4(4)
C5 C6 C7 125.0(4)
N12 C7 C8 119.7(4)
N12 C7 C6 114.8(4)
C8 C7 C6 125.5(4)
C9 C8 C7 121.9(4)
C8 C9 C10 117.3(4)
C8 C9 C14 121.8(4)
C10 C9 C14 120.8(4)
C11 C10 C9 120.0(4)
C10 C11 N12 123.8(4)
C11 N12 C7 117.2(4)
C11 N12 Ti1 125.2(3)
C7 N12 Ti1 117.5(3)
C22 N21 C26 116.7(4)
C22 N21 Ti1 125.5(3)
C26 N21 Ti1 117.8(3)
C23 C22 N21 124.2(4)
C22 C23 C24 119.7(4)
C25 C24 C23 117.1(4)
C25 C24 C33 122.1(4)
C23 C24 C33 120.8(4)
C24 C25 C26 121.9(4)
N21 C26 C25 120.5(4)
N21 C26 C27 114.5(4)
C25 C26 C27 125.0(4)
N32 C27 C28 120.3(4)
N32 C27 C26 114.2(4)
C28 C27 C26 125.4(4)
C29 C28 C27 122.0(4)
C28 C29 C30 116.9(4)
C28 C29 C34 122.2(4)
C30 C29 C34 120.9(4)
C31 C30 C29 119.6(4)
C30 C31 N32 124.4(4)
C31 N32 C27 116.8(4)
C31 N32 Ti1 125.2(3)
C27 N32 Ti1 117.9(3)
C42 N41 C46 116.2(4)
C42 N41 Ti1 125.5(3)
C46 N41 Ti1 118.2(3)
C43 C42 N41 124.6(4)
C42 C43 C44 119.8(4)
C45 C44 C43 117.3(4)
C45 C44 C53 122.3(4)
C43 C44 C53 120.4(4)
C44 C45 C46 121.3(4)
N41 C46 C45 120.6(4)
N41 C46 C47 114.2(4)
C45 C46 C47 125.2(4)
N52 C47 C48 120.4(4)
N52 C47 C46 114.1(4)
C48 C47 C46 125.5(4)
C49 C48 C47 121.5(4)
C48 C49 C50 117.1(4)
C48 C49 C54 122.1(4)
C50 C49 C54 120.8(4)
C51 C50 C49 119.9(4)
C50 C51 N52 124.4(4)
C51 N52 C47 116.6(4)
C51 N52 Ti1 125.3(3)
C47 N52 Ti1 118.0(3)

loop_
_geom_bond_atom_site_label_1
_geom_bond_atom_site_label_2
_geom_bond_distance
Ti1 N41 2.094(4)
Ti1 N1 2.098(4)
Ti1 N12 2.100(4)
Ti1 N52 2.106(4)
Ti1 N32 2.107(4)
Ti1 N21 2.111(4)
N1 C6 1.379(6)
N1 C2 1.383(6)
C2 C3 1.362(7)
C3 C4 1.404(7)
C4 C5 1.396(7)
C4 C13 1.495(7)
C5 C6 1.405(6)
C6 C7 1.431(6)
C7 N12 1.391(6)
C7 C8 1.416(6)
C8 C9 1.372(6)
C9 C10 1.408(7)
C9 C14 1.507(6)
C10 C11 1.363(7)
C11 N12 1.373(6)
N21 C22 1.372(6)
N21 C26 1.386(6)
C22 C23 1.369(6)
C23 C24 1.414(7)
C24 C25 1.375(6)
C24 C33 1.511(6)
C25 C26 1.413(6)
C26 C27 1.437(6)
C27 N32 1.393(5)
C27 C28 1.402(6)
C28 C29 1.378(6)
C29 C30 1.422(6)
C29 C34 1.504(6)
C30 C31 1.358(7)
C31 N32 1.368(6)
N41 C42 1.373(6)
N41 C46 1.391(6)
C42 C43 1.360(7)
C43 C44 1.412(7)
C44 C45 1.377(6)
C44 C53 1.508(7)
C45 C46 1.419(7)
C46 C47 1.428(6)
C47 N52 1.389(6)
C47 C48 1.413(6)
C48 C49 1.381(6)
C49 C50 1.411(7)
C49 C54 1.501(6)
C50 C51 1.361(6)
C51 N52 1.371(6)
